data_7063094
loop_
_publ_author_name
'Zagidullin, Almaz A.'
'Ganushevich, Yulia S.'
'Korchagin, Denis V.'
'L\"onnecke, Peter'
'Hey-Hawkins, Evamarie'
'Miluykov, Vasili A.'

_publ_section_title
;
 Synthesis of P,P-bidentate caged phosphines via tungsten
 pentacarbonyl-promoted cycloaddition reactions of
 1-alkyl-1,2-diphospholes
;
_journal_issue 15
_journal_name_full 'New Journal of Chemistry'
_journal_page_first 6848
_journal_page_last 6856
_journal_paper_doi 10.1039/D3NJ05665A
_journal_volume 48
_journal_year 2024
_chemical_formula_moiety 'C50 H40 O4 P4 W'
_chemical_formula_sum 'C50 H40 O4 P4 W'
_chemical_formula_weight 1012.55
_space_group_crystal_system triclinic
_space_group_IT_number 2
_space_group_name_Hall '-P 1'
_space_group_name_H-M_alt 'P -1'
_atom_sites_solution_hydrogens geom
_atom_sites_solution_primary direct
_atom_sites_solution_secondary difmap
_audit_creation_method SHELXL-2018/3
_audit_update_record
;
2023-11-28 deposited with the CCDC.	2024-03-15 downloaded from the CCDC.
;
_cell_angle_alpha 96.8540(10)
_cell_angle_beta 105.5690(10)
_cell_angle_gamma 108.3540(10)
_cell_formula_units_Z 2
_cell_length_a 11.19960(10)
_cell_length_b 12.5770(2)
_cell_length_c 17.0315(2)
_cell_measurement_reflns_used 57567
_cell_measurement_temperature 130(2)
_cell_measurement_theta_max 32.5240
_cell_measurement_theta_min 2.0130
_cell_volume 2138.21(5)
_computing_cell_refinement 'CrysAlisPro 1.171.42.92a (Rigaku OD, 2023)'
_computing_data_collection 'CrysAlisPro 1.171.42.92a (Rigaku OD, 2023)'
_computing_data_reduction 'CrysAlisPro 1.171.42.92a (Rigaku OD, 2023)'
_computing_molecular_graphics
;
 DIAMOND Version 4.6.8
 K. Brandenburg, Crystal Impact GbR, Bonn, Germany
;
_computing_publication_material
;
 WINGX
 L.J. Farrugia,
 J. Appl. Cryst., 2012, 45, 849-854.
;
_computing_structure_refinement 'SHELXL-2018/3 (Sheldrick, 2018)'
_computing_structure_solution SIR92
_diffrn_ambient_temperature 130(2)
_diffrn_detector_area_resol_mean 16.3560
_diffrn_measured_fraction_theta_full 1.000
_diffrn_measured_fraction_theta_max 1.000
_diffrn_measurement_device_type 'Xcalibur, Sapphire3, Gemini'
_diffrn_measurement_method '\w scans'
_diffrn_radiation_type MoK\a
_diffrn_radiation_wavelength 0.71073
_diffrn_reflns_av_R_equivalents 0.0386
_diffrn_reflns_av_unetI/netI 0.0217
_diffrn_reflns_Laue_measured_fraction_full 1.000
_diffrn_reflns_Laue_measured_fraction_max 1.000
_diffrn_reflns_limit_h_max 15
_diffrn_reflns_limit_h_min -15
_diffrn_reflns_limit_k_max 17
_diffrn_reflns_limit_k_min -17
_diffrn_reflns_limit_l_max 24
_diffrn_reflns_limit_l_min -24
_diffrn_reflns_number 95272
_diffrn_reflns_point_group_measured_fraction_full 1.000
_diffrn_reflns_point_group_measured_fraction_max 1.000
_diffrn_reflns_theta_full 30.508
_diffrn_reflns_theta_max 30.508
_diffrn_reflns_theta_min 1.921
_diffrn_source 'fine-focus sealed X-ray tube'
_exptl_absorpt_coefficient_mu 2.897
_exptl_absorpt_correction_T_max 1.00000
_exptl_absorpt_correction_T_min 0.85427
_exptl_absorpt_correction_type multi-scan
_exptl_absorpt_process_details
;
CrysAlisPro 1.171.42.92a (Rigaku Oxford Diffraction, 2023)
Empirical absorption correction using spherical harmonics,
implemented in SCALE3 ABSPACK scaling algorithm.
;
_exptl_crystal_colour 'clear orange'
_exptl_crystal_density_diffrn 1.573
_exptl_crystal_description prism
_exptl_crystal_F_000 1012
_exptl_crystal_size_max 0.39
_exptl_crystal_size_mid 0.20
_exptl_crystal_size_min 0.14
_refine_diff_density_max 1.240
_refine_diff_density_min -0.675
_refine_diff_density_rms 0.079
_refine_ls_extinction_method none
_refine_ls_goodness_of_fit_ref 1.076
_refine_ls_hydrogen_treatment constr
_refine_ls_matrix_type full
_refine_ls_number_parameters 534
_refine_ls_number_reflns 13023
_refine_ls_number_restraints 0
_refine_ls_restrained_S_all 1.076
_refine_ls_R_factor_all 0.0235
_refine_ls_R_factor_gt 0.0208
_refine_ls_shift/su_max 0.003
_refine_ls_shift/su_mean 0.000
_refine_ls_structure_factor_coef Fsqd
_refine_ls_weighting_details 'w=1/[\s^2^(Fo^2^)+(0.0204P)^2^+1.3675P] where P=(Fo^2^+2Fc^2^)/3'
_refine_ls_weighting_scheme calc
_refine_ls_wR_factor_gt 0.0470
_refine_ls_wR_factor_ref 0.0479
_reflns_Friedel_coverage 0.000
_reflns_number_gt 12240
_reflns_number_total 13023
_reflns_threshold_expression 'I > 2\s(I)'
_cod_data_source_file d3nj05665a2.cif
_cod_data_source_block comp4a_x1256fin
_cod_depositor_comments 'Adding full bibliography for 7063092--7063094.cif.'
_cod_database_code 7063094
_shelx_shelxl_version_number 2018/3
_shelx_space_group_comment
;
The symmetry employed for this shelxl refinement is uniquely defined
by the following loop, which should always be used as a source of
symmetry information in preference to the above space-group names.
They are only intended as comments.
;

loop_
_space_group_symop_operation_xyz
'x, y, z'
'-x, -y, -z'

loop_
_atom_site_label
_atom_site_type_symbol
_atom_site_fract_x
_atom_site_fract_y
_atom_site_fract_z
_atom_site_U_iso_or_equiv
_atom_site_adp_type
_atom_site_occupancy
_atom_site_site_symmetry_order
_atom_site_calc_flag
_atom_site_refinement_flags_posn
_atom_site_refinement_flags_adp
_atom_site_refinement_flags_occupancy
_atom_site_disorder_assembly
_atom_site_disorder_group
W1 W 0.66318(2) 0.26237(2) 0.77758(2) 0.01500(2) Uani 1 1 d . . . . .
P1 P 0.42437(4) 0.19999(3) 0.70233(3) 0.01298(7) Uani 1 1 d . . . . .
P2 P 0.33758(4) 0.31559(4) 0.64147(3) 0.01424(8) Uani 1 1 d . . . . .
P3 P 0.37914(4) 0.34584(4) 0.83212(3) 0.01360(8) Uani 1 1 d . . . . .
P4 P 0.59755(4) 0.39464(4) 0.86191(3) 0.01416(8) Uani 1 1 d . . . . .
O1 O 0.70766(16) 0.42034(13) 0.64834(9) 0.0303(3) Uani 1 1 d . . . . .
O2 O 0.96372(15) 0.36065(15) 0.89300(10) 0.0382(4) Uani 1 1 d . . . . .
O3 O 0.69115(16) 0.07579(13) 0.65116(9) 0.0295(3) Uani 1 1 d . . . . .
O4 O 0.62626(16) 0.06688(13) 0.88032(9) 0.0308(3) Uani 1 1 d . . . . .
C1 C 0.31319(16) 0.19276(14) 0.76882(10) 0.0136(3) Uani 1 1 d . . . . .
C2 C 0.17530(16) 0.17312(14) 0.70823(10) 0.0146(3) Uani 1 1 d . . . . .
C3 C 0.17248(16) 0.22376(14) 0.64250(10) 0.0146(3) Uani 1 1 d . . . . .
C4 C 0.36957(16) 0.42248(14) 0.74286(10) 0.0144(3) Uani 1 1 d . . . . .
C5 C 0.50040(16) 0.52572(14) 0.76806(10) 0.0150(3) Uani 1 1 d . . . . .
C6 C 0.60842(16) 0.52839(14) 0.82790(10) 0.0152(3) Uani 1 1 d . . . . .
C7 C 0.31592(16) 0.10498(14) 0.82253(10) 0.0147(3) Uani 1 1 d . . . . .
C8 C 0.27656(18) -0.01053(15) 0.78440(11) 0.0191(3) Uani 1 1 d . . . . .
H8 H 0.247921 -0.033223 0.725152 0.023 Uiso 1 1 calc R U . . .
C9 C 0.27862(19) -0.09285(16) 0.83176(13) 0.0241(4) Uani 1 1 d . . . . .
H9 H 0.252298 -0.171104 0.804862 0.029 Uiso 1 1 calc R U . . .
C10 C 0.3189(2) -0.06114(17) 0.91789(13) 0.0253(4) Uani 1 1 d . . . . .
H10 H 0.320653 -0.117368 0.950357 0.030 Uiso 1 1 calc R U . . .
C11 C 0.3565(2) 0.05259(17) 0.95660(12) 0.0249(4) Uani 1 1 d . . . . .
H11 H 0.383861 0.074633 1.015839 0.030 Uiso 1 1 calc R U . . .
C12 C 0.35455(18) 0.13484(16) 0.90923(11) 0.0199(3) Uani 1 1 d . . . . .
H12 H 0.380017 0.212792 0.936502 0.024 Uiso 1 1 calc R U . . .
C13 C 0.05821(16) 0.09870(15) 0.72600(11) 0.0167(3) Uani 1 1 d . . . . .
C14 C -0.02593(18) -0.00443(16) 0.66963(12) 0.0219(3) Uani 1 1 d . . . . .
H14 H -0.013586 -0.022708 0.617338 0.026 Uiso 1 1 calc R U . . .
C15 C -0.1271(2) -0.08021(18) 0.68927(14) 0.0292(4) Uani 1 1 d . . . . .
H15 H -0.183024 -0.150847 0.650708 0.035 Uiso 1 1 calc R U . . .
C16 C -0.1477(2) -0.0543(2) 0.76437(14) 0.0325(5) Uani 1 1 d . . . . .
H16 H -0.215986 -0.107715 0.778235 0.039 Uiso 1 1 calc R U . . .
C17 C -0.0681(2) 0.0501(2) 0.81944(13) 0.0305(4) Uani 1 1 d . . . . .
H17 H -0.084581 0.069959 0.870041 0.037 Uiso 1 1 calc R U . . .
C18 C 0.03570(19) 0.12580(17) 0.80100(12) 0.0230(4) Uani 1 1 d . . . . .
H18 H 0.091521 0.196340 0.839725 0.028 Uiso 1 1 calc R U . . .
C19 C 0.05353(17) 0.22238(14) 0.57751(11) 0.0173(3) Uani 1 1 d . . . . .
C20 C -0.05885(18) 0.22832(16) 0.59561(12) 0.0220(3) Uani 1 1 d . . . . .
H20 H -0.062120 0.230112 0.650899 0.026 Uiso 1 1 calc R U . . .
C21 C -0.16584(19) 0.23164(17) 0.53325(14) 0.0280(4) Uani 1 1 d . . . . .
H21 H -0.241925 0.235725 0.546148 0.034 Uiso 1 1 calc R U . . .
C22 C -0.1626(2) 0.22904(17) 0.45272(13) 0.0293(4) Uani 1 1 d . . . . .
H22 H -0.236499 0.230843 0.410255 0.035 Uiso 1 1 calc R U . . .
C23 C -0.0519(2) 0.22383(17) 0.43392(12) 0.0269(4) Uani 1 1 d . . . . .
H23 H -0.049532 0.222112 0.378460 0.032 Uiso 1 1 calc R U . . .
C24 C 0.05605(19) 0.22110(16) 0.49601(11) 0.0215(3) Uani 1 1 d . . . . .
H24 H 0.132370 0.218334 0.482796 0.026 Uiso 1 1 calc R U . . .
C25 C 0.25050(16) 0.46252(14) 0.72404(11) 0.0165(3) Uani 1 1 d . . . . .
C26 C 0.18089(19) 0.46840(16) 0.77950(12) 0.0227(4) Uani 1 1 d . . . . .
H26 H 0.205217 0.445257 0.830704 0.027 Uiso 1 1 calc R U . . .
C27 C 0.0753(2) 0.50800(19) 0.76097(15) 0.0308(4) Uani 1 1 d . . . . .
H27 H 0.029617 0.512840 0.800129 0.037 Uiso 1 1 calc R U . . .
C28 C 0.0369(2) 0.53995(18) 0.68664(15) 0.0304(4) Uani 1 1 d . . . . .
H28 H -0.034787 0.566960 0.674333 0.036 Uiso 1 1 calc R U . . .
C29 C 0.10337(19) 0.53247(16) 0.63011(13) 0.0264(4) Uani 1 1 d . . . . .
H29 H 0.076430 0.553318 0.578233 0.032 Uiso 1 1 calc R U . . .
C30 C 0.20944(18) 0.49468(15) 0.64844(12) 0.0204(3) Uani 1 1 d . . . . .
H30 H 0.254832 0.490600 0.609054 0.025 Uiso 1 1 calc R U . . .
C31 C 0.50569(16) 0.62136(14) 0.72332(11) 0.0169(3) Uani 1 1 d . . . . .
C32 C 0.53159(19) 0.61341(16) 0.64796(12) 0.0232(4) Uani 1 1 d . . . . .
H32 H 0.548722 0.548556 0.626332 0.028 Uiso 1 1 calc R U . . .
C33 C 0.5326(2) 0.69971(18) 0.60404(13) 0.0284(4) Uani 1 1 d . . . . .
H33 H 0.548290 0.692746 0.551890 0.034 Uiso 1 1 calc R U . . .
C34 C 0.5108(2) 0.79579(17) 0.63592(14) 0.0283(4) Uani 1 1 d . . . . .
H34 H 0.512368 0.855078 0.606041 0.034 Uiso 1 1 calc R U . . .
C35 C 0.48692(19) 0.80505(16) 0.71141(13) 0.0260(4) Uani 1 1 d . . . . .
H35 H 0.473070 0.871401 0.733739 0.031 Uiso 1 1 calc R U . . .
C36 C 0.48296(18) 0.71813(15) 0.75485(12) 0.0216(3) Uani 1 1 d . . . . .
H36 H 0.464731 0.724515 0.806199 0.026 Uiso 1 1 calc R U . . .
C37 C 0.73568(17) 0.62886(14) 0.86288(11) 0.0175(3) Uani 1 1 d . . . . .
C38 C 0.7453(2) 0.71938(17) 0.92221(13) 0.0278(4) Uani 1 1 d . . . . .
H38 H 0.669850 0.717037 0.938437 0.033 Uiso 1 1 calc R U . . .
C39 C 0.8633(2) 0.81359(18) 0.95846(14) 0.0323(5) Uani 1 1 d . . . . .
H39 H 0.868106 0.874738 0.999232 0.039 Uiso 1 1 calc R U . . .
C40 C 0.9730(2) 0.81815(17) 0.93517(14) 0.0307(4) Uani 1 1 d . . . . .
H40 H 1.053687 0.882675 0.959217 0.037 Uiso 1 1 calc R U . . .
C41 C 0.9648(2) 0.7287(2) 0.87695(18) 0.0424(6) Uani 1 1 d . . . . .
H41 H 1.040707 0.730970 0.861261 0.051 Uiso 1 1 calc R U . . .
C42 C 0.8470(2) 0.63474(18) 0.84064(16) 0.0358(5) Uani 1 1 d . . . . .
H42 H 0.842882 0.573795 0.800012 0.043 Uiso 1 1 calc R U . . .
C43 C 0.34806(18) 0.06915(14) 0.61766(10) 0.0180(3) Uani 1 1 d . . . . .
H43A H 0.377606 0.007870 0.637473 0.022 Uiso 1 1 calc R U . . .
H43B H 0.250110 0.042098 0.603345 0.022 Uiso 1 1 calc R U . . .
C44 C 0.3853(2) 0.09055(18) 0.53953(11) 0.0259(4) Uani 1 1 d . . . . .
H44A H 0.342070 0.140264 0.513758 0.039 Uiso 1 1 calc R U . . .
H44B H 0.355786 0.017111 0.499689 0.039 Uiso 1 1 calc R U . . .
H44C H 0.482032 0.128006 0.554983 0.039 Uiso 1 1 calc R U . . .
C45 C 0.66942(19) 0.43838(16) 0.97659(11) 0.0214(3) Uani 1 1 d . . . . .
H45A H 0.754773 0.503940 0.991937 0.026 Uiso 1 1 calc R U . . .
H45B H 0.608467 0.464940 0.999215 0.026 Uiso 1 1 calc R U . . .
C46 C 0.6937(2) 0.34229(18) 1.01677(12) 0.0308(4) Uani 1 1 d . . . . .
H46A H 0.610422 0.275727 0.999821 0.046 Uiso 1 1 calc R U . . .
H46B H 0.726078 0.368789 1.077756 0.046 Uiso 1 1 calc R U . . .
H46C H 0.760330 0.320374 0.998667 0.046 Uiso 1 1 calc R U . . .
C47 C 0.69449(17) 0.36746(15) 0.69771(11) 0.0196(3) Uani 1 1 d . . . . .
C48 C 0.8559(2) 0.32520(17) 0.84973(12) 0.0232(4) Uani 1 1 d . . . . .
C49 C 0.68528(18) 0.14540(16) 0.69863(11) 0.0201(3) Uani 1 1 d . . . . .
C50 C 0.63499(18) 0.13983(16) 0.84562(11) 0.0197(3) Uani 1 1 d . . . . .

loop_
_atom_site_aniso_label
_atom_site_aniso_U_11
_atom_site_aniso_U_22
_atom_site_aniso_U_33
_atom_site_aniso_U_23
_atom_site_aniso_U_13
_atom_site_aniso_U_12
W1 0.01464(3) 0.01509(3) 0.01618(3) 0.00376(2) 0.00485(2) 0.00663(2)
P1 0.01409(18) 0.01258(17) 0.01223(18) 0.00323(14) 0.00430(14) 0.00461(15)
P2 0.01428(18) 0.01447(18) 0.01357(18) 0.00533(15) 0.00393(15) 0.00438(15)
P3 0.01446(18) 0.01345(18) 0.01375(18) 0.00365(14) 0.00459(15) 0.00596(15)
P4 0.01442(19) 0.01326(18) 0.01388(18) 0.00250(14) 0.00269(15) 0.00561(15)
O1 0.0333(8) 0.0320(8) 0.0317(8) 0.0170(6) 0.0148(6) 0.0126(6)
O2 0.0205(7) 0.0466(10) 0.0374(9) 0.0094(7) -0.0013(6) 0.0075(7)
O3 0.0384(8) 0.0278(7) 0.0275(7) 0.0028(6) 0.0136(6) 0.0176(7)
O4 0.0397(9) 0.0299(7) 0.0304(7) 0.0172(6) 0.0131(6) 0.0173(7)
C1 0.0137(7) 0.0138(7) 0.0129(7) 0.0037(5) 0.0049(6) 0.0040(6)
C2 0.0145(7) 0.0133(7) 0.0154(7) 0.0029(6) 0.0039(6) 0.0050(6)
C3 0.0121(7) 0.0141(7) 0.0157(7) 0.0035(6) 0.0033(6) 0.0033(6)
C4 0.0134(7) 0.0128(7) 0.0166(7) 0.0042(6) 0.0041(6) 0.0046(6)
C5 0.0151(7) 0.0124(7) 0.0181(7) 0.0036(6) 0.0062(6) 0.0050(6)
C6 0.0153(7) 0.0128(7) 0.0175(7) 0.0021(6) 0.0057(6) 0.0053(6)
C7 0.0137(7) 0.0156(7) 0.0165(7) 0.0070(6) 0.0055(6) 0.0059(6)
C8 0.0214(8) 0.0167(7) 0.0203(8) 0.0074(6) 0.0079(7) 0.0064(6)
C9 0.0243(9) 0.0172(8) 0.0333(10) 0.0105(7) 0.0112(8) 0.0077(7)
C10 0.0260(9) 0.0254(9) 0.0304(10) 0.0191(8) 0.0105(8) 0.0114(8)
C11 0.0290(10) 0.0285(9) 0.0202(8) 0.0127(7) 0.0079(7) 0.0118(8)
C12 0.0240(9) 0.0205(8) 0.0165(8) 0.0065(6) 0.0063(7) 0.0092(7)
C13 0.0127(7) 0.0180(7) 0.0213(8) 0.0091(6) 0.0051(6) 0.0067(6)
C14 0.0185(8) 0.0207(8) 0.0240(9) 0.0051(7) 0.0058(7) 0.0047(7)
C15 0.0180(9) 0.0251(9) 0.0360(11) 0.0080(8) 0.0048(8) -0.0005(7)
C16 0.0172(9) 0.0411(12) 0.0379(11) 0.0233(10) 0.0088(8) 0.0036(8)
C17 0.0199(9) 0.0490(13) 0.0241(9) 0.0141(9) 0.0100(7) 0.0099(9)
C18 0.0181(8) 0.0293(9) 0.0215(8) 0.0070(7) 0.0065(7) 0.0078(7)
C19 0.0147(7) 0.0139(7) 0.0190(8) 0.0046(6) 0.0001(6) 0.0037(6)
C20 0.0175(8) 0.0208(8) 0.0260(9) 0.0088(7) 0.0045(7) 0.0057(7)
C21 0.0161(8) 0.0250(9) 0.0407(11) 0.0122(8) 0.0041(8) 0.0073(7)
C22 0.0222(9) 0.0225(9) 0.0332(11) 0.0105(8) -0.0053(8) 0.0052(7)
C23 0.0300(10) 0.0243(9) 0.0192(9) 0.0063(7) -0.0025(7) 0.0084(8)
C24 0.0218(8) 0.0204(8) 0.0195(8) 0.0046(7) 0.0019(7) 0.0077(7)
C25 0.0125(7) 0.0122(7) 0.0227(8) 0.0045(6) 0.0029(6) 0.0038(6)
C26 0.0218(9) 0.0232(9) 0.0273(9) 0.0083(7) 0.0095(7) 0.0114(7)
C27 0.0245(10) 0.0328(11) 0.0440(12) 0.0124(9) 0.0156(9) 0.0169(9)
C28 0.0194(9) 0.0260(9) 0.0496(13) 0.0148(9) 0.0084(9) 0.0134(8)
C29 0.0197(9) 0.0206(8) 0.0345(10) 0.0113(8) 0.0002(8) 0.0070(7)
C30 0.0173(8) 0.0176(8) 0.0249(9) 0.0081(7) 0.0031(7) 0.0064(6)
C31 0.0123(7) 0.0147(7) 0.0220(8) 0.0069(6) 0.0029(6) 0.0038(6)
C32 0.0232(9) 0.0216(8) 0.0280(9) 0.0097(7) 0.0112(7) 0.0085(7)
C33 0.0279(10) 0.0289(10) 0.0301(10) 0.0152(8) 0.0125(8) 0.0069(8)
C34 0.0221(9) 0.0220(9) 0.0391(11) 0.0176(8) 0.0060(8) 0.0050(7)
C35 0.0223(9) 0.0155(8) 0.0365(11) 0.0068(7) 0.0030(8) 0.0071(7)
C36 0.0206(8) 0.0167(8) 0.0256(9) 0.0055(7) 0.0044(7) 0.0064(7)
C37 0.0151(7) 0.0145(7) 0.0200(8) 0.0037(6) 0.0024(6) 0.0045(6)
C38 0.0213(9) 0.0249(9) 0.0292(10) -0.0052(8) 0.0086(8) 0.0017(7)
C39 0.0288(10) 0.0229(9) 0.0315(11) -0.0078(8) 0.0046(8) 0.0005(8)
C40 0.0200(9) 0.0213(9) 0.0377(11) 0.0008(8) 0.0017(8) -0.0012(7)
C41 0.0212(10) 0.0315(11) 0.0659(17) -0.0061(11) 0.0191(11) 0.0001(9)
C42 0.0224(10) 0.0230(9) 0.0537(14) -0.0100(9) 0.0159(10) 0.0014(8)
C43 0.0215(8) 0.0157(7) 0.0153(7) 0.0009(6) 0.0056(6) 0.0060(6)
C44 0.0326(10) 0.0273(9) 0.0165(8) 0.0018(7) 0.0093(7) 0.0089(8)
C45 0.0254(9) 0.0211(8) 0.0143(8) 0.0003(6) 0.0006(7) 0.0100(7)
C46 0.0410(12) 0.0287(10) 0.0194(9) 0.0071(8) 0.0002(8) 0.0157(9)
C47 0.0154(8) 0.0193(8) 0.0227(8) 0.0024(7) 0.0051(6) 0.0063(6)
C48 0.0246(9) 0.0233(8) 0.0216(9) 0.0061(7) 0.0065(7) 0.0089(7)
C49 0.0209(8) 0.0209(8) 0.0192(8) 0.0076(6) 0.0058(7) 0.0079(7)
C50 0.0204(8) 0.0226(8) 0.0171(8) 0.0031(6) 0.0056(6) 0.0100(7)

loop_
_atom_type_symbol
_atom_type_description
_atom_type_scat_dispersion_real
_atom_type_scat_dispersion_imag
_atom_type_scat_source
W W -0.8490 6.8722 'International Tables Vol C Tables 4.2.6.8 and 6.1.1.4'
P P 0.1023 0.0942 'International Tables Vol C Tables 4.2.6.8 and 6.1.1.4'
O O 0.0106 0.0060 'International Tables Vol C Tables 4.2.6.8 and 6.1.1.4'
C C 0.0033 0.0016 'International Tables Vol C Tables 4.2.6.8 and 6.1.1.4'
H H 0.0000 0.0000 'International Tables Vol C Tables 4.2.6.8 and 6.1.1.4'

loop_
_geom_angle_atom_site_label_1
_geom_angle_atom_site_label_2
_geom_angle_atom_site_label_3
_geom_angle
_geom_angle_site_symmetry_1
_geom_angle_site_symmetry_3
_geom_angle_publ_flag
C49 W1 C48 94.32(8) . . ?
C49 W1 C47 86.87(7) . . ?
C48 W1 C47 93.49(7) . . ?
C49 W1 C50 84.76(7) . . ?
C48 W1 C50 87.20(8) . . ?
C47 W1 C50 171.63(7) . . ?
C49 W1 P1 92.27(5) . . ?
C48 W1 P1 173.34(6) . . ?
C47 W1 P1 87.84(5) . . ?
C50 W1 P1 92.43(5) . . ?
C49 W1 P4 170.81(5) . . ?
C48 W1 P4 94.87(6) . . ?
C47 W1 P4 92.86(5) . . ?
C50 W1 P4 95.40(5) . . ?
P1 W1 P4 78.538(14) . . ?
C43 P1 C1 108.52(8) . . ?
C43 P1 P2 100.60(6) . . ?
C1 P1 P2 87.41(5) . . ?
C43 P1 W1 117.83(6) . . ?
C1 P1 W1 116.24(5) . . ?
P2 P1 W1 121.50(2) . . ?
C3 P2 C4 92.91(7) . . ?
C3 P2 P1 89.12(5) . . ?
C4 P2 P1 96.50(5) . . ?
C4 P3 C1 98.60(7) . . ?
C4 P3 P4 91.34(5) . . ?
C1 P3 P4 102.42(5) . . ?
C6 P4 C45 104.65(8) . . ?
C6 P4 P3 90.30(6) . . ?
C45 P4 P3 106.35(7) . . ?
C6 P4 W1 114.44(6) . . ?
C45 P4 W1 122.18(6) . . ?
P3 P4 W1 113.98(2) . . ?
C7 C1 C2 114.73(13) . . ?
C7 C1 P1 113.09(11) . . ?
C2 C1 P1 105.70(11) . . ?
C7 C1 P3 113.27(11) . . ?
C2 C1 P3 106.26(10) . . ?
P1 C1 P3 102.76(8) . . ?
C3 C2 C13 126.12(15) . . ?
C3 C2 C1 116.56(15) . . ?
C13 C2 C1 117.30(14) . . ?
C2 C3 C19 127.24(16) . . ?
C2 C3 P2 114.78(12) . . ?
C19 C3 P2 117.70(12) . . ?
C5 C4 C25 110.39(13) . . ?
C5 C4 P3 106.79(11) . . ?
C25 C4 P3 112.47(12) . . ?
C5 C4 P2 113.67(11) . . ?
C25 C4 P2 104.62(11) . . ?
P3 C4 P2 109.01(8) . . ?
C6 C5 C31 121.05(15) . . ?
C6 C5 C4 120.44(15) . . ?
C31 C5 C4 118.50(14) . . ?
C5 C6 C37 124.68(15) . . ?
C5 C6 P4 116.05(13) . . ?
C37 C6 P4 119.14(12) . . ?
C12 C7 C8 118.00(15) . . ?
C12 C7 C1 122.44(15) . . ?
C8 C7 C1 119.55(15) . . ?
C9 C8 C7 120.97(17) . . ?
C10 C9 C8 120.09(18) . . ?
C11 C10 C9 119.70(17) . . ?
C10 C11 C12 120.18(18) . . ?
C11 C12 C7 121.05(17) . . ?
C18 C13 C14 118.96(17) . . ?
C18 C13 C2 121.12(16) . . ?
C14 C13 C2 119.76(16) . . ?
C15 C14 C13 120.41(18) . . ?
C16 C15 C14 120.60(19) . . ?
C15 C16 C17 119.47(19) . . ?
C16 C17 C18 120.3(2) . . ?
C17 C18 C13 120.19(19) . . ?
C24 C19 C20 118.56(16) . . ?
C24 C19 C3 118.98(16) . . ?
C20 C19 C3 122.38(16) . . ?
C21 C20 C19 120.31(18) . . ?
C22 C21 C20 120.53(19) . . ?
C21 C22 C23 119.86(18) . . ?
C22 C23 C24 120.07(19) . . ?
C23 C24 C19 120.66(18) . . ?
C26 C25 C30 117.83(16) . . ?
C26 C25 C4 122.51(15) . . ?
C30 C25 C4 119.66(16) . . ?
C25 C26 C27 120.78(18) . . ?
C28 C27 C26 120.6(2) . . ?
C27 C28 C29 119.39(18) . . ?
C28 C29 C30 120.44(18) . . ?
C29 C30 C25 120.99(18) . . ?
C32 C31 C36 119.03(16) . . ?
C32 C31 C5 119.52(15) . . ?
C36 C31 C5 121.44(16) . . ?
C33 C32 C31 120.38(18) . . ?
C34 C33 C32 120.3(2) . . ?
C35 C34 C33 119.65(18) . . ?
C34 C35 C36 120.45(18) . . ?
C35 C36 C31 120.18(18) . . ?
C42 C37 C38 118.03(17) . . ?
C42 C37 C6 122.81(16) . . ?
C38 C37 C6 119.13(16) . . ?
C37 C38 C39 121.23(19) . . ?
C40 C39 C38 119.89(19) . . ?
C41 C40 C39 119.33(19) . . ?
C40 C41 C42 120.8(2) . . ?
C37 C42 C41 120.75(19) . . ?
C44 C43 P1 111.87(13) . . ?
C46 C45 P4 113.09(13) . . ?
O1 C47 W1 175.39(16) . . ?
O2 C48 W1 177.61(18) . . ?
O3 C49 W1 176.52(16) . . ?
O4 C50 W1 173.46(16) . . ?

loop_
_geom_bond_atom_site_label_1
_geom_bond_atom_site_label_2
_geom_bond_distance
_geom_bond_site_symmetry_2
_geom_bond_publ_flag
W1 C49 1.9923(18) . ?
W1 C48 2.0161(19) . ?
W1 C47 2.0281(19) . ?
W1 C50 2.0332(19) . ?
W1 P1 2.4516(4) . ?
W1 P4 2.4774(4) . ?
P1 C43 1.8451(17) . ?
P1 C1 1.8845(17) . ?
P1 P2 2.2004(6) . ?
P2 C3 1.8521(17) . ?
P2 C4 1.9308(17) . ?
P3 C4 1.8918(17) . ?
P3 C1 1.8963(16) . ?
P3 P4 2.2207(6) . ?
P4 C6 1.8226(17) . ?
P4 C45 1.8401(18) . ?
O1 C47 1.144(2) . ?
O2 C48 1.142(2) . ?
O3 C49 1.149(2) . ?
O4 C50 1.142(2) . ?
C1 C7 1.518(2) . ?
C1 C2 1.534(2) . ?
C2 C3 1.350(2) . ?
C2 C13 1.482(2) . ?
C3 C19 1.480(2) . ?
C4 C5 1.532(2) . ?
C4 C25 1.538(2) . ?
C5 C6 1.344(2) . ?
C5 C31 1.493(2) . ?
C6 C37 1.488(2) . ?
C7 C12 1.390(2) . ?
C7 C8 1.394(2) . ?
C8 C9 1.388(2) . ?
C9 C10 1.381(3) . ?
C10 C11 1.380(3) . ?
C11 C12 1.388(2) . ?
C13 C18 1.391(3) . ?
C13 C14 1.393(2) . ?
C14 C15 1.379(3) . ?
C15 C16 1.379(3) . ?
C16 C17 1.385(3) . ?
C17 C18 1.388(3) . ?
C19 C24 1.394(3) . ?
C19 C20 1.395(3) . ?
C20 C21 1.387(3) . ?
C21 C22 1.378(3) . ?
C22 C23 1.380(3) . ?
C23 C24 1.389(2) . ?
C25 C26 1.386(3) . ?
C25 C30 1.399(2) . ?
C26 C27 1.398(3) . ?
C27 C28 1.374(3) . ?
C28 C29 1.377(3) . ?
C29 C30 1.388(2) . ?
C31 C32 1.389(3) . ?
C31 C36 1.395(2) . ?
C32 C33 1.389(3) . ?
C33 C34 1.384(3) . ?
C34 C35 1.381(3) . ?
C35 C36 1.387(3) . ?
C37 C42 1.380(3) . ?
C37 C38 1.385(3) . ?
C38 C39 1.390(3) . ?
C39 C40 1.377(3) . ?
C40 C41 1.370(3) . ?
C41 C42 1.388(3) . ?
C43 C44 1.526(3) . ?
C45 C46 1.519(3) . ?
